data_2102139
loop_
_publ_author_name
'Katrusiak, A.'

_publ_section_title
;
 Conformational transformation coupled with the order--disorder phase
 transition in 2-methyl-1,3-cyclohexanedione crystals
;
_journal_issue 5
_journal_name_full 'Acta Crystallographica Section B'
_journal_page_first 872
_journal_page_last 881
_journal_paper_doi 10.1107/S0108768100005905
_journal_volume 56
_journal_year 2000
_chemical_formula_sum 'C7 H10 O2'
_chemical_formula_weight 126.15
_chemical_name_common 2-methyl-1,3-cyclohexanedione
_chemical_name_systematic
;
 ?
;
_space_group_IT_number 56
_symmetry_cell_setting orthorhombic
_symmetry_space_group_name_Hall '-P 2ab 2ac'
_symmetry_space_group_name_H-M 'P c c n'
_audit_creation_method SHELXL
_cell_angle_alpha 90.00
_cell_angle_beta 90.00
_cell_angle_gamma 90.00
_cell_formula_units_Z 8
_cell_length_a 13.472(4)
_cell_length_b 13.692(4)
_cell_length_c 7.062(2)
_cell_measurement_temperature 225.0(2)
_cell_volume 1302.6(7)
_computing_structure_refinement 'SHELXL-93 (Sheldrick, 1993)'
_computing_structure_solution 'SHELXS-86 (Sheldrick, 1990)'
_diffrn_ambient_temperature 293(2)
_diffrn_measurement_device KUMA-4-CCD
_diffrn_radiation_monochromator graphite
_diffrn_radiation_source 'fine-focus sealed tube'
_diffrn_radiation_type MoK\a
_diffrn_radiation_wavelength .71073
_diffrn_reflns_av_R_equivalents .0435
_diffrn_reflns_av_sigmaI/netI .0428
_diffrn_reflns_limit_h_max 15
_diffrn_reflns_limit_h_min -18
_diffrn_reflns_limit_k_max 18
_diffrn_reflns_limit_k_min -18
_diffrn_reflns_limit_l_max 9
_diffrn_reflns_limit_l_min -7
_diffrn_reflns_number 8309
_diffrn_reflns_theta_max 29.67
_diffrn_reflns_theta_min 2.98
_exptl_absorpt_coefficient_mu .093
_exptl_crystal_colour colourless
_exptl_crystal_density_diffrn 1.286
_exptl_crystal_description plate
_exptl_crystal_F_000 544
_exptl_crystal_size_max .4
_exptl_crystal_size_mid .3
_exptl_crystal_size_min .2
_refine_diff_density_max .512
_refine_diff_density_min -.237
_refine_ls_extinction_method none
_refine_ls_goodness_of_fit_all 1.171
_refine_ls_goodness_of_fit_obs 1.248
_refine_ls_matrix_type full
_refine_ls_number_parameters 117
_refine_ls_number_reflns 1756
_refine_ls_number_restraints 0
_refine_ls_restrained_S_all 1.171
_refine_ls_restrained_S_obs 1.248
_refine_ls_R_factor_all .1474
_refine_ls_R_factor_obs .0912
_refine_ls_shift/esd_max .017
_refine_ls_shift/esd_mean .002
_refine_ls_structure_factor_coef Fsqd
_refine_ls_weighting_details 'w=1/[\s^2^(Fo^2^)+(0.1436P)^2^+0.0000P] where P=(Fo^2^+2Fc^2^)/3'
_refine_ls_weighting_scheme calc
_refine_ls_wR_factor_all .2724
_refine_ls_wR_factor_obs .2296
_reflns_number_observed 1097
_reflns_number_total 1756
_reflns_observed_criterion >2sigma(I)
_cod_data_source_file hr0044.cif
_cod_data_source_block 225
_cod_depositor_comments
;
The following automatic conversions were performed:

'_refine_ls_weighting_scheme' value 'calc
w=1/[\s^2^(Fo^2^)+(0.1436P)^2^+0.0000P] where P=(Fo^2^+2Fc^2^)/3' was
changed to 'calc'. New tag '_refine_ls_weighting_details' was
created. The value of the new tag was set to
'w=1/[\s^2^(Fo^2^)+(0.1436P)^2^+0.0000P] where P=(Fo^2^+2Fc^2^)/3'.

Automatic conversion script
Id: cif_fix_values 3143 2015-03-26 13:38:13Z robertas 
;
_cod_original_sg_symbol_H-M 'P ccn'
_cod_database_code 2102139
_cod_database_fobs_code 2102139

loop_
_symmetry_equiv_pos_as_xyz
'x, y, z'
'-x+1/2, -y+1/2, z'
'-x, y+1/2, -z+1/2'
'x+1/2, -y, -z+1/2'
'-x, -y, -z'
'x-1/2, y-1/2, -z'
'x, -y-1/2, z-1/2'
'-x-1/2, y, z-1/2'

loop_
_atom_site_aniso_label
_atom_site_aniso_U_11
_atom_site_aniso_U_22
_atom_site_aniso_U_33
_atom_site_aniso_U_12
_atom_site_aniso_U_13
_atom_site_aniso_U_23
O1 .0333(10) .0295(11) .0738(14) .0022(7) .0007(8) -.0019(8)
O2 .0492(13) .0288(11) .092(2) -.0004(8) -.0037(10) -.0014(8)
C1 .0294(11) .0313(13) .0437(13) .0014(9) -.0018(9) .0000(9)
C2 .0274(12) .0319(13) .055(2) .0003(9) -.0039(10) -.0022(10)
C7 .0278(13) .043(2) .098(3) -.0045(11) -.0012(14) -.002(2)
C3 .0352(13) .0308(13) .0522(15) .0019(9) -.0039(10) -.0012(10)
C4 .0354(14) .041(2) .083(2) .0089(11) .0055(14) -.0006(15)
C5 .0288(13) .042(2) .087(2) .0045(10) .0026(13) .0015(14)
C6 .0286(12) .0355(13) .061(2) -.0033(10) -.0013(11) -.0006(12)

loop_
_atom_site_label
_atom_site_fract_x
_atom_site_fract_y
_atom_site_fract_z
_atom_site_U_iso_or_equiv
_atom_site_thermal_displace_type
_atom_site_calc_flag
_atom_site_occupancy
_atom_site_type_symbol
O1 .56807(13) .45129(14) .2343(3) .0455(6) Uani d 1 O
H1 .533(3) .383(3) .233(4) .085(14) Uiso d 1 H
O2 .5250(2) .78678(14) .2741(3) .0565(7) Uani d 1 O
C1 .5090(2) .5297(2) .2475(3) .0348(6) Uani d 1 C
C2 .5510(2) .6196(2) .2492(3) .0382(6) Uani d 1 C
C7 .6604(2) .6356(3) .2296(6) .0562(9) Uani d 1 C
H7A .673(3) .677(4) .104(6) .128(11) Uiso d 1 H
H7B .689(4) .579(5) .213(6) .128(11) Uiso d 1 H
H7C .681(4) .667(4) .325(7) .128(11) Uiso d 1 H
C3 .4891(2) .7036(2) .2747(4) .0394(7) Uani d 1 C
C4 .3794(2) .6891(2) .3108(5) .0531(8) Uani d 1 C
H4A .342(3) .748(4) .279(5) .095(9) Uiso d 1 H
H4B .373(3) .671(3) .457(6) .095(9) Uiso d 1 H
C5 .3391(2) .6000(2) .2153(5) .0525(9) Uani d 1 C
H5A .343(2) .619(2) .063(5) .075(7) Uiso d 1 H
H5B .261(4) .582(3) .253(4) .075(7) Uiso d 1 H
C6 .3993(2) .5106(2) .2601(4) .0417(7) Uani d 1 C
H6A .386(3) .483(3) .391(5) .078(8) Uiso d 1 H
H6B .384(3) .458(3) .186(5) .078(8) Uiso d 1 H

loop_
_atom_type_symbol
_atom_type_description
_atom_type_scat_dispersion_real
_atom_type_scat_dispersion_imag
_atom_type_scat_source
C C .0033 .0016 'International Tables Vol C Tables 4.2.6.8 and 6.1.1.4'
H H .0000 .0000 'International Tables Vol C Tables 4.2.6.8 and 6.1.1.4'
O O .0106 .0060 'International Tables Vol C Tables 4.2.6.8 and 6.1.1.4'

loop_
_geom_angle_atom_site_label_1
_geom_angle_atom_site_label_2
_geom_angle_atom_site_label_3
_geom_angle
C1 O1 H1 117(2)
O1 C1 C2 118.8(2)
O1 C1 C6 116.7(2)
C2 C1 C6 124.6(2)
C1 C2 C3 119.2(2)
C1 C2 C7 122.9(3)
C3 C2 C7 117.9(2)
C2 C7 H7A 108(2)
C2 C7 H7B 108(4)
H7A C7 H7B 106(4)
C2 C7 H7C 109(3)
H7A C7 H7C 110(4)
H7B C7 H7C 114(5)
O2 C3 C2 120.7(2)
O2 C3 C4 120.3(2)
C2 C3 C4 119.0(2)
C5 C4 C3 112.7(2)
C5 C4 H4A 113(3)
C3 C4 H4A 111(3)
C5 C4 H4B 102(2)
C3 C4 H4B 106.1(18)
H4A C4 H4B 112(3)
C4 C5 C6 111.9(3)
C4 C5 H5A 103.1(16)
C6 C5 H5A 111.6(16)
C4 C5 H5B 115(2)
C6 C5 H5B 106(2)
H5A C5 H5B 110(2)
C5 C6 C1 112.1(2)
C5 C6 H6A 113(2)
C1 C6 H6A 107(2)
C5 C6 H6B 114(3)
C1 C6 H6B 109(3)
H6A C6 H6B 101(3)

loop_
_geom_bond_atom_site_label_1
_geom_bond_atom_site_label_2
_geom_bond_distance
O1 C1 1.339(3)
O1 H1 1.05(5)
O2 C3 1.238(3)
C1 C2 1.355(3)
C1 C6 1.504(4)
C2 C3 1.432(3)
C2 C7 1.497(4)
C7 H7A 1.06(5)
C7 H7B .87(6)
C7 H7C .84(5)
C3 C4 1.512(4)
C4 C5 1.496(4)
C4 H4A .97(5)
C4 H4B 1.06(4)
C5 C6 1.502(4)
C5 H5A 1.11(3)
C5 H5B 1.11(5)
C6 H6A 1.02(3)
C6 H6B .92(4)

loop_
_geom_torsion_atom_site_label_1
_geom_torsion_atom_site_label_2
_geom_torsion_atom_site_label_3
_geom_torsion_atom_site_label_4
_geom_torsion
O1 C1 C2 C3 -176.3(2)
C6 C1 C2 C3 3.6(4)
O1 C1 C2 C7 2.3(4)
C6 C1 C2 C7 -177.8(3)
C1 C2 C3 O2 -178.9(2)
C7 C2 C3 O2 2.4(4)
C1 C2 C3 C4 3.6(4)
C7 C2 C3 C4 -175.1(3)
O2 C3 C4 C5 150.9(3)
C2 C3 C4 C5 -31.6(4)
C3 C4 C5 C6 51.8(4)
C4 C5 C6 C1 -44.5(4)
O1 C1 C6 C5 -162.7(2)
C2 C1 C6 C5 17.5(4)

loop_
_cod_related_entry_id
_cod_related_entry_database
_cod_related_entry_code
1 ChemSpider 5414347
